data_1001640
loop_
_publ_author_name
'Caignaert, V'
'Mirebeau, I'
'Bouree, F'
'Nguyen, N'
'Ducouret, A'
'Greneche, J - M'
'Raveau, B'

_publ_section_title
;
Crystal and magnetic structure of Y Ba Cu Fe O5
;
_journal_coden_ASTM JSSCBI
_journal_name_full 'Journal of Solid State Chemistry'
_journal_page_first 24
_journal_page_last 35
_journal_paper_doi 10.1006/jssc.1995.1004
_journal_volume 114
_journal_year 1995
_chemical_formula_structural 'Y Ba Cu Fe O5'
_chemical_formula_sum 'Ba Cu Fe O5 Y'
_chemical_name_systematic 'Yttrium barium copper iron(III) oxide'
_space_group_IT_number 123
_symmetry_cell_setting tetragonal
_symmetry_Int_Tables_number 123
_symmetry_space_group_name_Hall '-P 4 2'
_symmetry_space_group_name_H-M 'P 4/m m m'
_cell_angle_alpha 90
_cell_angle_beta 90
_cell_angle_gamma 90
_cell_formula_units_Z 1
_cell_length_a 3.8751(1)
_cell_length_b 3.8751(1)
_cell_length_c 7.6790(2)
_cell_volume 115.3
_refine_ls_R_factor_all 0.032
_cod_database_code 1001640

loop_
_symmetry_equiv_pos_as_xyz
x,y,z
-x,-y,z
-x,y,z
x,-y,z
-y,x,z
y,-x,z
y,x,z
-y,-x,z
-x,-y,-z
x,y,-z
x,-y,-z
-x,y,-z
y,-x,-z
-y,x,-z
-y,-x,-z
y,x,-z

loop_
_atom_site_label
_atom_site_type_symbol
_atom_site_symmetry_multiplicity
_atom_site_Wyckoff_symbol
_atom_site_fract_x
_atom_site_fract_y
_atom_site_fract_z
_atom_site_occupancy
_atom_site_attached_hydrogens
_atom_site_calc_flag
Y1 Y3+ 1 b 0. 0. 0.5 1. 0 d
Ba1 Ba2+ 1 a 0. 0. 0. 1. 0 d
Cu1 Cu2+ 2 h 0.5 0.5 0.2854(3) 0.5 0 d
Fe1 Fe3+ 2 h 0.5 0.5 0.2525(3) 0.5 0 d
O1 O2- 1 c 0.5 0.5 0. 1. 0 d
O2 O2- 4 i 0.5 0. 0.3156(1) 1. 0 d

loop_
_atom_type_symbol
_atom_type_oxidation_number
Y3+ 3.000
Ba2+ 2.000
Cu2+ 2.000
Fe3+ 3.000
O2- -2.000
